data_2223041
loop_
_publ_author_name
'H\"okelek, Tuncer'
'Dal, Hakan'
'Tercan, Bar\?i\,s'
'Aybirdi, \"Ozg\"ur'
'Necefo\(glu, Hacali'

_publ_section_title Diaquabis[4-(dimethylamino)benzoato-\k<i>O</i>](isonicotinamide-\k<i>N</i>^1^)manganese(II)
_journal_coeditor_code DN2464
_journal_issue 9
_journal_name_full 'Acta Crystallographica Section E'
_journal_page_first m1037
_journal_page_last m1038
_journal_paper_doi 10.1107/S1600536809027093
_journal_volume 65
_journal_year 2009
_chemical_formula_iupac '[Mn (C9 H10 N O2)2 (C6 H6 N2 O) (H2 O)2]'
_chemical_formula_moiety 'C24 H30 Mn N4 O7'
_chemical_formula_sum 'C24 H30 Mn N4 O7'
_chemical_formula_weight 541.46
_chemical_name_systematic
;
Diaquabis[4-(dimethylamino)benzoato-\k<i>O</i>](isonicotinamide-
\k<i>N</i>^1^)manganese(II)
;
_space_group_IT_number 14
_symmetry_cell_setting monoclinic
_symmetry_space_group_name_Hall '-P 2yn'
_symmetry_space_group_name_H-M 'P 1 21/n 1'
_atom_sites_solution_hydrogens geom
_atom_sites_solution_primary direct
_atom_sites_solution_secondary difmap
_audit_creation_method SHELXL-97
_cell_angle_alpha 90.00
_cell_angle_beta 93.8890(10)
_cell_angle_gamma 90.00
_cell_formula_units_Z 4
_cell_length_a 6.9120(2)
_cell_length_b 45.1365(5)
_cell_length_c 8.1506(2)
_cell_measurement_reflns_used 9856
_cell_measurement_temperature 100(2)
_cell_measurement_theta_max 28.43
_cell_measurement_theta_min 2.55
_cell_volume 2537.00(10)
_computing_cell_refinement 'SAINT (Bruker, 2007)'
_computing_data_collection 'APEX2 (Bruker, 2007)'
_computing_data_reduction 'SAINT (Bruker, 2007)'
_computing_molecular_graphics 'ORTEP-3 for Windows (Farrugia, 1997)'
_computing_publication_material 'WinGX (Farrugia, 1999)'
_computing_structure_refinement 'SHELXL97 (Sheldrick, 2008)'
_computing_structure_solution 'SHELXS97 (Sheldrick, 2008)'
_diffrn_ambient_temperature 100(2)
_diffrn_measured_fraction_theta_full 0.987
_diffrn_measured_fraction_theta_max 0.987
_diffrn_measurement_device_type 'Bruker Kappa APEXII CCD area-detector diffractometer'
_diffrn_measurement_method '\f and \w scans'
_diffrn_radiation_monochromator graphite
_diffrn_radiation_source 'fine-focus sealed tube'
_diffrn_radiation_type MoK\a
_diffrn_radiation_wavelength 0.71073
_diffrn_reflns_av_R_equivalents 0.0251
_diffrn_reflns_av_sigmaI/netI 0.0280
_diffrn_reflns_limit_h_max 8
_diffrn_reflns_limit_h_min -9
_diffrn_reflns_limit_k_max 59
_diffrn_reflns_limit_k_min -60
_diffrn_reflns_limit_l_max 10
_diffrn_reflns_limit_l_min -10
_diffrn_reflns_number 22933
_diffrn_reflns_theta_full 28.45
_diffrn_reflns_theta_max 28.45
_diffrn_reflns_theta_min 1.80
_exptl_absorpt_coefficient_mu 0.571
_exptl_absorpt_correction_T_max 0.860
_exptl_absorpt_correction_T_min 0.822
_exptl_absorpt_correction_type multi-scan
_exptl_absorpt_process_details '(SADABS; Bruker, 2005)'
_exptl_crystal_colour colorless
_exptl_crystal_density_diffrn 1.418
_exptl_crystal_density_method 'not measured'
_exptl_crystal_description block
_exptl_crystal_F_000 1132
_exptl_crystal_size_max 0.34
_exptl_crystal_size_mid 0.30
_exptl_crystal_size_min 0.26
_refine_diff_density_max 0.496
_refine_diff_density_min -1.146
_refine_ls_extinction_method none
_refine_ls_goodness_of_fit_ref 1.376
_refine_ls_hydrogen_treatment mixed
_refine_ls_matrix_type full
_refine_ls_number_parameters 344
_refine_ls_number_reflns 6311
_refine_ls_number_restraints 6
_refine_ls_restrained_S_all 1.419
_refine_ls_R_factor_all 0.0773
_refine_ls_R_factor_gt 0.0739
_refine_ls_shift/su_max 0.000
_refine_ls_shift/su_mean 0.000
_refine_ls_structure_factor_coef Fsqd
_refine_ls_weighting_details 'calc w=1/[\s^2^(Fo^2^)+(0.0000P)^2^+9.0299P] where P=(Fo^2^+2Fc^2^)/3'
_refine_ls_weighting_scheme calc
_refine_ls_wR_factor_gt 0.1461
_refine_ls_wR_factor_ref 0.1472
_reflns_number_gt 5980
_reflns_number_total 6311
_reflns_threshold_expression I>2\s(I)
_cod_data_source_file dn2464.cif
_cod_data_source_block I
_cod_original_sg_symbol_H-M 'P 21/n'
_cod_database_code 2223041
_cod_database_fobs_code 2223041

loop_
_symmetry_equiv_pos_as_xyz
'x, y, z'
'-x+1/2, y+1/2, -z+1/2'
'-x, -y, -z'
'x-1/2, -y-1/2, z-1/2'

loop_
_atom_site_type_symbol
_atom_site_label
_atom_site_fract_x
_atom_site_fract_y
_atom_site_fract_z
_atom_site_U_iso_or_equiv
_atom_site_adp_type
_atom_site_calc_flag
_atom_site_refinement_flags
_atom_site_occupancy
_atom_site_disorder_assembly
_atom_site_disorder_group
Mn Mn1 0.89626(8) 0.138233(11) 0.52423(6) 0.01186(12) Uani d . 1 . .
O O1 1.0707(4) 0.16630(6) 0.6803(3) 0.0163(5) Uani d . 1 . .
O O2 1.3091(4) 0.17803(6) 0.5212(3) 0.0168(5) Uani d . 1 . .
O O3 0.7933(3) 0.09672(5) 0.4009(3) 0.0154(5) Uani d . 1 . .
O O4 1.0942(4) 0.09799(5) 0.5074(3) 0.0145(5) Uani d . 1 . .
O O5 0.1617(4) 0.11645(6) 1.0883(3) 0.0179(5) Uani d . 1 . .
O O6 1.0332(4) 0.15667(6) 0.3078(3) 0.0154(5) Uani d D 1 . .
H H61 1.137(5) 0.1657(10) 0.363(5) 0.034(14) Uiso d D 1 . .
H H62 1.081(7) 0.1434(9) 0.240(5) 0.042(15) Uiso d D 1 . .
O O7 0.6603(4) 0.16490(6) 0.4240(3) 0.0184(5) Uani d D 1 . .
H H71 0.694(6) 0.1821(6) 0.375(5) 0.029(13) Uiso d D 1 . .
H H72 0.541(3) 0.1671(9) 0.452(5) 0.024 Uiso d D 1 . .
N N1 0.7162(4) 0.12666(6) 0.7352(3) 0.0132(6) Uani d . 1 . .
N N2 0.4078(5) 0.10213(7) 1.2669(4) 0.0176(6) Uani d . 1 . .
H H2A 0.3322 0.0996 1.3453 0.021 Uiso calc R 1 . .
H H2B 0.5301 0.0988 1.2834 0.021 Uiso calc R 1 . .
N N3 1.6781(4) 0.21772(6) 1.2368(4) 0.0145(6) Uani d . 1 . .
N N4 1.0784(6) -0.03194(8) 0.1892(5) 0.0333(9) Uani d . 1 . .
C C1 1.2368(5) 0.17669(7) 0.6597(4) 0.0129(6) Uani d . 1 . .
C C2 1.3526(5) 0.18809(7) 0.8083(4) 0.0126(6) Uani d . 1 . .
C C3 1.2728(5) 0.18913(8) 0.9603(4) 0.0148(6) Uani d . 1 . .
H H3 1.1459 0.1827 0.9687 0.018 Uiso calc R 1 . .
C C4 1.3773(5) 0.19945(8) 1.0992(4) 0.0158(7) Uani d . 1 . .
H H4 1.3192 0.2003 1.1987 0.019 Uiso calc R 1 . .
C C5 1.5709(5) 0.20875(7) 1.0916(4) 0.0125(6) Uani d . 1 . .
C C6 1.6523(5) 0.20724(8) 0.9390(4) 0.0153(7) Uani d . 1 . .
H H6 1.7804 0.2130 0.9307 0.018 Uiso calc R 1 . .
C C7 1.5446(5) 0.19722(8) 0.8003(4) 0.0158(7) Uani d . 1 . .
H H7 1.6014 0.1966 0.7001 0.019 Uiso calc R 1 . .
C C8 0.9572(5) 0.08403(7) 0.4297(4) 0.0131(6) Uani d . 1 . .
C C9 0.9864(5) 0.05360(8) 0.3708(4) 0.0158(7) Uani d . 1 . .
C C10 1.1647(6) 0.03925(8) 0.4017(5) 0.0199(7) Uani d . 1 . .
H H10 1.2647 0.0489 0.4623 0.024 Uiso calc R 1 . .
C C11 1.1946(6) 0.01099(9) 0.3434(5) 0.0245(8) Uani d . 1 . .
H H11 1.3143 0.0019 0.3657 0.029 Uiso calc R 1 . .
C C12 1.0473(7) -0.00428(8) 0.2511(5) 0.0243(8) Uani d . 1 . .
C C13 0.8674(6) 0.01007(9) 0.2229(5) 0.0248(8) Uani d . 1 . .
H H13 0.7664 0.0004 0.1639 0.030 Uiso calc R 1 . .
C C14 0.8381(6) 0.03848(8) 0.2817(5) 0.0203(7) Uani d . 1 . .
H H14 0.7180 0.0475 0.2613 0.024 Uiso calc R 1 . .
C C15 0.7809(5) 0.13009(8) 0.8924(4) 0.0161(7) Uani d . 1 . .
H H15 0.9075 0.1366 0.9153 0.019 Uiso calc R 1 . .
C C16 0.6671(5) 0.12440(8) 1.0228(4) 0.0157(7) Uani d . 1 . .
H H16 0.7181 0.1264 1.1308 0.019 Uiso calc R 1 . .
C C17 0.4757(5) 0.11571(7) 0.9890(4) 0.0129(6) Uani d . 1 . .
C C18 0.4073(5) 0.11246(7) 0.8254(4) 0.0130(6) Uani d . 1 . .
H H18 0.2797 0.1068 0.7988 0.016 Uiso calc R 1 . .
C C19 0.5315(5) 0.11775(8) 0.7038(4) 0.0149(6) Uani d . 1 . .
H H19 0.4858 0.1150 0.5949 0.018 Uiso calc R 1 . .
C C20 0.3358(5) 0.11123(7) 1.1209(4) 0.0126(6) Uani d . 1 . .
C C21 1.5745(6) 0.23707(9) 1.3459(5) 0.0230(8) Uani d . 1 . .
H H21A 1.6569 0.2415 1.4424 0.034 Uiso calc R 1 . .
H H21B 1.4595 0.2272 1.3772 0.034 Uiso calc R 1 . .
H H21C 1.5395 0.2552 1.2895 0.034 Uiso calc R 1 . .
C C22 1.8760(6) 0.22797(9) 1.2178(5) 0.0223(8) Uani d . 1 . .
H H22A 1.9377 0.2324 1.3239 0.033 Uiso calc R 1 . .
H H22B 1.8725 0.2455 1.1506 0.033 Uiso calc R 1 . .
H H22C 1.9476 0.2127 1.1663 0.033 Uiso calc R 1 . .
C C23 0.9198(8) -0.04870(10) 0.1085(6) 0.0397(12) Uani d . 1 . .
H H23A 0.9672 -0.0675 0.0732 0.060 Uiso calc R 1 . .
H H23B 0.8661 -0.0379 0.0148 0.060 Uiso calc R 1 . .
H H23C 0.8211 -0.0519 0.1841 0.060 Uiso calc R 1 . .
C C24 1.2663(8) -0.04584(10) 0.2133(7) 0.0429(13) Uani d . 1 . .
H H24A 1.2638 -0.0647 0.1583 0.064 Uiso calc R 1 . .
H H24B 1.2976 -0.0487 0.3288 0.064 Uiso calc R 1 . .
H H24C 1.3625 -0.0334 0.1690 0.064 Uiso calc R 1 . .

loop_
_atom_site_aniso_label
_atom_site_aniso_U_11
_atom_site_aniso_U_22
_atom_site_aniso_U_33
_atom_site_aniso_U_12
_atom_site_aniso_U_13
_atom_site_aniso_U_23
Mn1 0.0110(2) 0.0148(2) 0.0100(2) -0.0003(2) 0.00228(17) -0.00047(19)
O1 0.0136(12) 0.0213(12) 0.0145(12) -0.0047(10) 0.0052(9) -0.0037(9)
O2 0.0117(12) 0.0261(13) 0.0127(12) -0.0010(10) 0.0017(9) -0.0015(10)
O3 0.0111(11) 0.0195(12) 0.0155(12) 0.0009(9) -0.0003(9) -0.0026(9)
O4 0.0144(12) 0.0184(12) 0.0106(11) 0.0001(9) 0.0008(9) -0.0019(9)
O5 0.0137(12) 0.0263(13) 0.0136(12) 0.0016(10) 0.0012(9) -0.0031(10)
O6 0.0128(12) 0.0203(12) 0.0135(12) 0.0005(10) 0.0047(9) 0.0006(9)
O7 0.0131(12) 0.0230(13) 0.0197(13) 0.0048(10) 0.0065(10) 0.0062(10)
N1 0.0142(14) 0.0126(13) 0.0130(13) 0.0003(11) 0.0024(11) 0.0011(10)
N2 0.0147(14) 0.0267(16) 0.0117(14) -0.0015(12) 0.0022(11) 0.0012(11)
N3 0.0144(14) 0.0161(14) 0.0132(13) -0.0027(11) 0.0021(11) -0.0017(11)
N4 0.051(2) 0.0158(16) 0.034(2) 0.0016(16) 0.0109(18) -0.0041(14)
C1 0.0110(15) 0.0138(15) 0.0140(15) 0.0012(12) 0.0013(12) -0.0011(12)
C2 0.0154(16) 0.0112(14) 0.0112(15) -0.0013(12) 0.0007(12) 0.0003(11)
C3 0.0125(16) 0.0163(16) 0.0158(16) -0.0007(13) 0.0038(12) 0.0003(12)
C4 0.0183(17) 0.0173(16) 0.0121(16) -0.0019(13) 0.0040(13) -0.0010(12)
C5 0.0144(16) 0.0108(14) 0.0122(15) 0.0017(12) 0.0005(12) -0.0005(11)
C6 0.0152(16) 0.0174(16) 0.0134(16) -0.0010(13) 0.0021(13) -0.0003(12)
C7 0.0143(16) 0.0191(16) 0.0145(16) 0.0007(13) 0.0043(13) -0.0004(12)
C8 0.0148(16) 0.0142(15) 0.0108(15) 0.0007(12) 0.0044(12) 0.0021(12)
C9 0.0189(17) 0.0140(15) 0.0150(16) -0.0003(13) 0.0036(13) 0.0007(12)
C10 0.0214(19) 0.0175(17) 0.0210(18) 0.0015(14) 0.0036(14) 0.0010(14)
C11 0.026(2) 0.0191(18) 0.029(2) 0.0068(15) 0.0057(16) 0.0030(15)
C12 0.039(2) 0.0161(17) 0.0192(18) 0.0007(16) 0.0100(16) 0.0006(14)
C13 0.032(2) 0.0189(18) 0.024(2) -0.0049(16) 0.0060(16) -0.0034(15)
C14 0.0223(19) 0.0186(17) 0.0205(18) 0.0003(14) 0.0046(14) -0.0028(14)
C15 0.0104(15) 0.0208(17) 0.0170(16) -0.0004(13) 0.0005(12) 0.0011(13)
C16 0.0171(17) 0.0181(16) 0.0115(15) -0.0005(13) -0.0018(12) -0.0011(12)
C17 0.0166(16) 0.0108(14) 0.0118(15) 0.0012(12) 0.0046(12) 0.0001(11)
C18 0.0117(15) 0.0137(15) 0.0136(15) -0.0022(12) -0.0002(12) -0.0010(12)
C19 0.0166(17) 0.0165(16) 0.0113(15) 0.0000(13) 0.0002(12) -0.0012(12)
C20 0.0140(16) 0.0149(15) 0.0091(14) -0.0016(12) 0.0020(12) -0.0025(11)
C21 0.025(2) 0.0225(19) 0.0216(19) -0.0009(15) 0.0046(15) -0.0104(14)
C22 0.0181(18) 0.030(2) 0.0183(18) -0.0063(15) 0.0007(14) -0.0033(15)
C23 0.059(3) 0.018(2) 0.044(3) -0.010(2) 0.020(2) -0.0083(18)
C24 0.062(4) 0.020(2) 0.048(3) 0.012(2) 0.018(3) -0.0008(19)

loop_
_atom_type_symbol
_atom_type_description
_atom_type_scat_dispersion_real
_atom_type_scat_dispersion_imag
_atom_type_scat_source
C C 0.0033 0.0016 'International Tables Vol C Tables 4.2.6.8 and 6.1.1.4'
H H 0.0000 0.0000 'International Tables Vol C Tables 4.2.6.8 and 6.1.1.4'
Mn Mn 0.3368 0.7283 'International Tables Vol C Tables 4.2.6.8 and 6.1.1.4'
N N 0.0061 0.0033 'International Tables Vol C Tables 4.2.6.8 and 6.1.1.4'
O O 0.0106 0.0060 'International Tables Vol C Tables 4.2.6.8 and 6.1.1.4'

loop_
_geom_angle_atom_site_label_1
_geom_angle_atom_site_label_2
_geom_angle_atom_site_label_3
_geom_angle_site_symmetry_1
_geom_angle_site_symmetry_3
_geom_angle
_geom_angle_publ_flag
O1 Mn1 O3 . . 158.49(10) ?
O1 Mn1 O4 . . 101.13(9) ?
O1 Mn1 O6 . . 89.82(10) ?
O1 Mn1 O7 . . 106.33(11) ?
O1 Mn1 N1 . . 90.10(10) ?
O1 Mn1 C8 . . 130.01(11) ?
O3 Mn1 O4 . . 58.45(9) ?
O3 Mn1 N1 . . 88.47(10) ?
O3 Mn1 C8 . . 29.30(10) ?
O4 Mn1 C8 . . 29.15(10) ?
O6 Mn1 O3 . . 95.59(9) ?
O6 Mn1 O4 . . 87.77(9) ?
O6 Mn1 N1 . . 168.98(10) ?
O6 Mn1 C8 . . 91.77(10) ?
O7 Mn1 O3 . . 95.10(10) ?
O7 Mn1 O4 . . 150.12(10) ?
O7 Mn1 O6 . . 80.84(9) ?
O7 Mn1 N1 . . 88.61(10) ?
O7 Mn1 C8 . . 123.23(11) ?
N1 Mn1 O4 . . 103.05(9) ?
N1 Mn1 C8 . . 96.71(10) ?
C1 O1 Mn1 . . 129.0(2) ?
C8 O3 Mn1 . . 92.4(2) ?
C8 O4 Mn1 . . 89.7(2) ?
Mn1 O6 H61 . . 98(3) ?
Mn1 O6 H62 . . 116(3) ?
H61 O6 H62 . . 107(3) ?
Mn1 O7 H71 . . 116(3) ?
Mn1 O7 H72 . . 132(3) ?
H71 O7 H72 . . 107(3) ?
C15 N1 Mn1 . . 122.6(2) ?
C15 N1 C19 . . 117.9(3) ?
C19 N1 Mn1 . . 119.4(2) ?
C20 N2 H2A . . 120.0 ?
C20 N2 H2B . . 120.0 ?
H2A N2 H2B . . 120.0 ?
C5 N3 C21 . . 115.4(3) ?
C5 N3 C22 . . 116.3(3) ?
C22 N3 C21 . . 112.0(3) ?
C12 N4 C23 . . 120.6(4) ?
C12 N4 C24 . . 120.6(4) ?
C24 N4 C23 . . 118.7(4) ?
O1 C1 O2 . . 123.6(3) ?
O1 C1 C2 . . 117.5(3) ?
O2 C1 C2 . . 118.9(3) ?
C3 C2 C1 . . 120.6(3) ?
C3 C2 C7 . . 117.9(3) ?
C7 C2 C1 . . 121.5(3) ?
C2 C3 H3 . . 119.2 ?
C4 C3 C2 . . 121.6(3) ?
C4 C3 H3 . . 119.2 ?
C3 C4 C5 . . 120.7(3) ?
C3 C4 H4 . . 119.7 ?
C5 C4 H4 . . 119.7 ?
C4 C5 N3 . . 119.7(3) ?
C6 C5 C4 . . 117.7(3) ?
C6 C5 N3 . . 122.6(3) ?
C5 C6 H6 . . 119.5 ?
C7 C6 C5 . . 120.9(3) ?
C7 C6 H6 . . 119.5 ?
C2 C7 H7 . . 119.4 ?
C6 C7 C2 . . 121.2(3) ?
C6 C7 H7 . . 119.4 ?
O3 C8 C9 . . 119.8(3) ?
O3 C8 Mn1 . . 58.31(17) ?
O4 C8 O3 . . 119.4(3) ?
O4 C8 C9 . . 120.7(3) ?
O4 C8 Mn1 . . 61.14(17) ?
C9 C8 Mn1 . . 177.8(3) ?
C10 C9 C8 . . 120.8(3) ?
C14 C9 C8 . . 120.9(3) ?
C14 C9 C10 . . 118.3(3) ?
C9 C10 H10 . . 119.5 ?
C11 C10 C9 . . 121.1(4) ?
C11 C10 H10 . . 119.5 ?
C10 C11 C12 . . 121.2(4) ?
C10 C11 H11 . . 119.4 ?
C12 C11 H11 . . 119.4 ?
N4 C12 C11 . . 121.2(4) ?
N4 C12 C13 . . 121.2(4) ?
C11 C12 C13 . . 117.5(3) ?
C12 C13 H13 . . 119.5 ?
C14 C13 C12 . . 121.1(4) ?
C14 C13 H13 . . 119.5 ?
C9 C14 H14 . . 119.6 ?
C13 C14 C9 . . 120.9(4) ?
C13 C14 H14 . . 119.6 ?
N1 C15 C16 . . 122.8(3) ?
N1 C15 H15 . . 118.6 ?
C16 C15 H15 . . 118.6 ?
C15 C16 C17 . . 118.8(3) ?
C15 C16 H16 . . 120.6 ?
C17 C16 H16 . . 120.6 ?
C16 C17 C18 . . 118.4(3) ?
C16 C17 C20 . . 123.0(3) ?
C18 C17 C20 . . 118.4(3) ?
C17 C18 H18 . . 120.5 ?
C19 C18 C17 . . 118.9(3) ?
C19 C18 H18 . . 120.5 ?
N1 C19 C18 . . 123.0(3) ?
N1 C19 H19 . . 118.5 ?
C18 C19 H19 . . 118.5 ?
O5 C20 N2 . . 123.6(3) ?
O5 C20 C17 . . 118.9(3) ?
N2 C20 C17 . . 117.6(3) ?
N3 C21 H21A . . 109.5 ?
N3 C21 H21B . . 109.5 ?
N3 C21 H21C . . 109.5 ?
H21A C21 H21B . . 109.5 ?
H21A C21 H21C . . 109.5 ?
H21B C21 H21C . . 109.5 ?
N3 C22 H22A . . 109.5 ?
N3 C22 H22B . . 109.5 ?
N3 C22 H22C . . 109.5 ?
H22A C22 H22B . . 109.5 ?
H22A C22 H22C . . 109.5 ?
H22B C22 H22C . . 109.5 ?
N4 C23 H23A . . 109.5 ?
N4 C23 H23B . . 109.5 ?
N4 C23 H23C . . 109.5 ?
H23A C23 H23B . . 109.5 ?
H23A C23 H23C . . 109.5 ?
H23B C23 H23C . . 109.5 ?
N4 C24 H24A . . 109.5 ?
N4 C24 H24B . . 109.5 ?
N4 C24 H24C . . 109.5 ?
H24A C24 H24B . . 109.5 ?
H24A C24 H24C . . 109.5 ?
H24B C24 H24C . . 109.5 ?

loop_
_geom_bond_atom_site_label_1
_geom_bond_atom_site_label_2
_geom_bond_site_symmetry_2
_geom_bond_distance
_geom_bond_publ_flag
Mn1 O1 . 2.114(2) ?
Mn1 O3 . 2.221(2) ?
Mn1 O4 . 2.284(2) ?
Mn1 O6 . 2.219(2) ?
Mn1 O7 . 2.144(3) ?
Mn1 N1 . 2.252(3) ?
Mn1 C8 . 2.608(3) ?
O1 C1 . 1.261(4) ?
O2 C1 . 1.267(4) ?
O3 C8 . 1.277(4) ?
O4 C8 . 1.270(4) ?
O5 C20 . 1.238(4) ?
O6 H61 . 0.92(4) ?
O6 H62 . 0.89(4) ?
O7 H71 . 0.909(17) ?
O7 H72 . 0.876(19) ?
N1 C15 . 1.337(4) ?
N2 C20 . 1.324(4) ?
N2 H2A . 0.8600 ?
N2 H2B . 0.8600 ?
N3 C5 . 1.412(4) ?
N3 C21 . 1.467(5) ?
N3 C22 . 1.462(5) ?
N4 C12 . 1.369(5) ?
N4 C23 . 1.453(6) ?
N4 C24 . 1.444(7) ?
C1 C2 . 1.497(5) ?
C3 C2 . 1.391(5) ?
C3 C4 . 1.382(5) ?
C3 H3 . 0.9300 ?
C4 H4 . 0.9300 ?
C5 C4 . 1.407(5) ?
C5 C6 . 1.401(5) ?
C6 C7 . 1.387(5) ?
C6 H6 . 0.9300 ?
C7 C2 . 1.395(5) ?
C7 H7 . 0.9300 ?
C8 C9 . 1.473(5) ?
C9 C10 . 1.400(5) ?
C10 H10 . 0.9300 ?
C11 C10 . 1.381(5) ?
C11 C12 . 1.405(6) ?
C11 H11 . 0.9300 ?
C13 C12 . 1.408(6) ?
C13 H13 . 0.9300 ?
C14 C9 . 1.394(5) ?
C14 C13 . 1.388(5) ?
C14 H14 . 0.9300 ?
C15 C16 . 1.388(5) ?
C15 H15 . 0.9300 ?
C16 H16 . 0.9300 ?
C17 C16 . 1.389(5) ?
C17 C18 . 1.392(5) ?
C17 C20 . 1.507(5) ?
C18 H18 . 0.9300 ?
C19 N1 . 1.346(4) ?
C19 C18 . 1.376(5) ?
C19 H19 . 0.9300 ?
C21 H21A . 0.9600 ?
C21 H21B . 0.9600 ?
C21 H21C . 0.9600 ?
C22 H22A . 0.9600 ?
C22 H22B . 0.9600 ?
C22 H22C . 0.9600 ?
C23 H23A . 0.9600 ?
C23 H23B . 0.9600 ?
C23 H23C . 0.9600 ?
C24 H24A . 0.9600 ?
C24 H24B . 0.9600 ?
C24 H24C . 0.9600 ?

loop_
_geom_hbond_atom_site_label_D
_geom_hbond_atom_site_label_H
_geom_hbond_atom_site_label_A
_geom_hbond_site_symmetry_A
_geom_hbond_distance_DH
_geom_hbond_distance_HA
_geom_hbond_distance_DA
_geom_hbond_angle_DHA
_geom_hbond_publ_flag
N2 H2A O4 1_456 0.86 2.18 3.025(4) 167 yes
N2 H2B O3 1_556 0.86 2.00 2.821(4) 159 yes
O6 H61 O2 . 0.92(4) 1.78(4) 2.672(4) 162(4) yes
O6 H62 O5 1_654 0.89(4) 1.85(4) 2.739(4) 175(4) yes
O7 H71 N3 1_454 0.91(2) 1.96(2) 2.838(2) 161(2) yes
O7 H72 O2 1_455 0.88(2) 1.80(2) 2.671(2) 170(2) yes
C23 H23B Cg2 3_555 0.96 2.90 3.649(4) 136 yes
C24 H24A Cg3 3_556 0.96 2.74 3.594(3) 149 yes

loop_
_geom_torsion_atom_site_label_1
_geom_torsion_atom_site_label_2
_geom_torsion_atom_site_label_3
_geom_torsion_atom_site_label_4
_geom_torsion_site_symmetry_1
_geom_torsion_site_symmetry_2
_geom_torsion_site_symmetry_3
_geom_torsion_site_symmetry_4
_geom_torsion
_geom_torsion_publ_flag
O3 Mn1 O1 C1 . . . . 76.6(4) ?
O4 Mn1 O1 C1 . . . . 59.4(3) ?
O6 Mn1 O1 C1 . . . . -28.3(3) ?
O7 Mn1 O1 C1 . . . . -108.7(3) ?
N1 Mn1 O1 C1 . . . . 162.7(3) ?
C8 Mn1 O1 C1 . . . . 63.9(3) ?
O1 Mn1 O3 C8 . . . . -20.3(4) ?
O4 Mn1 O3 C8 . . . . -0.29(18) ?
O6 Mn1 O3 C8 . . . . 83.6(2) ?
O7 Mn1 O3 C8 . . . . 164.89(19) ?
N1 Mn1 O3 C8 . . . . -106.6(2) ?
O1 Mn1 O4 C8 . . . . 172.96(19) ?
O3 Mn1 O4 C8 . . . . 0.29(18) ?
O6 Mn1 O4 C8 . . . . -97.66(19) ?
O7 Mn1 O4 C8 . . . . -30.5(3) ?
N1 Mn1 O4 C8 . . . . 80.2(2) ?
O1 Mn1 N1 C15 . . . . -20.9(3) ?
O1 Mn1 N1 C19 . . . . 154.6(3) ?
O3 Mn1 N1 C15 . . . . 137.6(3) ?
O3 Mn1 N1 C19 . . . . -46.9(3) ?
O4 Mn1 N1 C15 . . . . 80.5(3) ?
O4 Mn1 N1 C19 . . . . -103.9(3) ?
O6 Mn1 N1 C15 . . . . -110.5(5) ?
O6 Mn1 N1 C19 . . . . 65.1(6) ?
O7 Mn1 N1 C15 . . . . -127.3(3) ?
O7 Mn1 N1 C19 . . . . 48.3(3) ?
C8 Mn1 N1 C15 . . . . 109.4(3) ?
C8 Mn1 N1 C19 . . . . -75.0(3) ?
O1 Mn1 C8 O3 . . . . 170.45(17) ?
O1 Mn1 C8 O4 . . . . -9.0(2) ?
O3 Mn1 C8 O4 . . . . -179.5(3) ?
O4 Mn1 C8 O3 . . . . 179.5(3) ?
O6 Mn1 C8 O3 . . . . -98.29(19) ?
O6 Mn1 C8 O4 . . . . 82.22(19) ?
O7 Mn1 C8 O3 . . . . -18.1(2) ?
O7 Mn1 C8 O4 . . . . 162.42(17) ?
N1 Mn1 C8 O3 . . . . 74.7(2) ?
N1 Mn1 C8 O4 . . . . -104.83(19) ?
Mn1 O1 C1 O2 . . . . 18.6(5) ?
Mn1 O1 C1 C2 . . . . -161.6(2) ?
Mn1 O3 C8 O4 . . . . 0.5(3) ?
Mn1 O3 C8 C9 . . . . -178.7(3) ?
Mn1 O4 C8 O3 . . . . -0.5(3) ?
Mn1 O4 C8 C9 . . . . 178.7(3) ?
Mn1 N1 C15 C16 . . . . 176.7(3) ?
C19 N1 C15 C16 . . . . 1.1(5) ?
C21 N3 C5 C4 . . . . -43.9(4) ?
C21 N3 C5 C6 . . . . 139.4(3) ?
C22 N3 C5 C4 . . . . -178.1(3) ?
C22 N3 C5 C6 . . . . 5.3(5) ?
C23 N4 C12 C11 . . . . 173.7(4) ?
C23 N4 C12 C13 . . . . -7.1(6) ?
C24 N4 C12 C11 . . . . -1.9(6) ?
C24 N4 C12 C13 . . . . 177.3(4) ?
O1 C1 C2 C3 . . . . -4.8(5) ?
O1 C1 C2 C7 . . . . 173.5(3) ?
O2 C1 C2 C3 . . . . 175.0(3) ?
O2 C1 C2 C7 . . . . -6.7(5) ?
C4 C3 C2 C1 . . . . 179.7(3) ?
C4 C3 C2 C7 . . . . 1.4(5) ?
C2 C3 C4 C5 . . . . -1.3(5) ?
N3 C5 C4 C3 . . . . -176.6(3) ?
C6 C5 C4 C3 . . . . 0.2(5) ?
N3 C5 C6 C7 . . . . 177.4(3) ?
C4 C5 C6 C7 . . . . 0.7(5) ?
C5 C6 C7 C2 . . . . -0.6(5) ?
C6 C7 C2 C1 . . . . -178.8(3) ?
C6 C7 C2 C3 . . . . -0.5(5) ?
O3 C8 C9 C10 . . . . -179.8(3) ?
O3 C8 C9 C14 . . . . 0.9(5) ?
O4 C8 C9 C10 . . . . 1.1(5) ?
O4 C8 C9 C14 . . . . -178.3(3) ?
C8 C9 C10 C11 . . . . -178.4(3) ?
C14 C9 C10 C11 . . . . 0.9(5) ?
C12 C11 C10 C9 . . . . 0.1(6) ?
C10 C11 C12 N4 . . . . 178.1(4) ?
C10 C11 C12 C13 . . . . -1.1(6) ?
C14 C13 C12 N4 . . . . -178.1(4) ?
C14 C13 C12 C11 . . . . 1.2(6) ?
C9 C14 C13 C12 . . . . -0.1(6) ?
C13 C14 C9 C8 . . . . 178.4(3) ?
C13 C14 C9 C10 . . . . -0.9(5) ?
N1 C15 C16 C17 . . . . -2.2(5) ?
C18 C17 C16 C15 . . . . 1.3(5) ?
C20 C17 C16 C15 . . . . -175.3(3) ?
C16 C17 C18 C19 . . . . 0.5(5) ?
C20 C17 C18 C19 . . . . 177.2(3) ?
C16 C17 C20 O5 . . . . 148.3(3) ?
C16 C17 C20 N2 . . . . -31.0(5) ?
C18 C17 C20 O5 . . . . -28.3(5) ?
C18 C17 C20 N2 . . . . 152.4(3) ?
C18 C19 N1 Mn1 . . . . -174.9(3) ?
C18 C19 N1 C15 . . . . 0.9(5) ?
N1 C19 C18 C17 . . . . -1.6(5) ?
